data_4080579
loop_
_publ_author_name
'Karpov, Alexander A.'
'Cherkasov, Anton V.'
'Fukin, Georgy K.'
'Shavyrin, Andrei S.'
'Luconi, Lapo'
'Giambastiani, Giuliano'
'Trifonov, Alexander A.'

_publ_section_title
;
 Yttrium Complexes Featuring Different Y--C Bonds. Comparative Reactivity
 Studies: Toward Terminal Imido Complexes
;
_journal_issue 8
_journal_name_full Organometallics
_journal_page_first 2379
_journal_paper_doi 10.1021/om400099z
_journal_volume 32
_journal_year 2013
_chemical_formula_sum 'C51 H64 N3 O2 Y'
_chemical_formula_weight 839.96
_chemical_name_systematic
; 
 ? 
;
_space_group_IT_number 2
_symmetry_cell_setting triclinic
_symmetry_space_group_name_Hall '-P 1'
_symmetry_space_group_name_H-M 'P -1'
_atom_sites_solution_hydrogens geom
_atom_sites_solution_primary direct
_atom_sites_solution_secondary difmap
_audit_creation_method SHELXL-97
_cell_angle_alpha 95.8550(10)
_cell_angle_beta 90.2040(10)
_cell_angle_gamma 112.8730(10)
_cell_formula_units_Z 2
_cell_length_a 10.0359(6)
_cell_length_b 11.6546(8)
_cell_length_c 20.5907(13)
_cell_measurement_reflns_used 900
_cell_measurement_temperature 100(2)
_cell_measurement_theta_max 30
_cell_measurement_theta_min 2
_cell_volume 2205.0(2)
_computing_cell_refinement 'Bruker SMART'
_computing_data_collection 'Bruker SMART'
_computing_data_reduction 'Bruker SHELXTL'
_computing_molecular_graphics 'Bruker SHELXTL'
_computing_publication_material 'Bruker SHELXTL'
_computing_structure_refinement 'SHELXL-97 (Sheldrick, 2008)'
_computing_structure_solution 'SHELXS-97 (Sheldrick, 2008)'
_diffrn_ambient_temperature 100(2)
_diffrn_measured_fraction_theta_full 0.946
_diffrn_measured_fraction_theta_max 0.946
_diffrn_measurement_device_type 'CCD area detector'
_diffrn_measurement_method 'phi and omega scans'
_diffrn_radiation_monochromator graphite
_diffrn_radiation_source 'fine-focus sealed tube'
_diffrn_radiation_type MoK\a
_diffrn_radiation_wavelength 0.71073
_diffrn_reflns_av_R_equivalents 0.0226
_diffrn_reflns_av_sigmaI/netI 0.0545
_diffrn_reflns_limit_h_max 12
_diffrn_reflns_limit_h_min -12
_diffrn_reflns_limit_k_max 14
_diffrn_reflns_limit_k_min -12
_diffrn_reflns_limit_l_max 25
_diffrn_reflns_limit_l_min -23
_diffrn_reflns_number 10883
_diffrn_reflns_theta_full 26.00
_diffrn_reflns_theta_max 26.00
_diffrn_reflns_theta_min 2.20
_exptl_absorpt_coefficient_mu 1.365
_exptl_absorpt_correction_T_max 0.8533
_exptl_absorpt_correction_T_min 0.5206
_exptl_absorpt_correction_type multi-scan
_exptl_absorpt_process_details 'SADABS (Sheldrick, 1998a)'
_exptl_crystal_colour yellow
_exptl_crystal_density_diffrn 1.265
_exptl_crystal_density_method 'not measured'
_exptl_crystal_description prism
_exptl_crystal_F_000 892
_exptl_crystal_size_max 0.55
_exptl_crystal_size_mid 0.22
_exptl_crystal_size_min 0.12
_refine_diff_density_max 1.187
_refine_diff_density_min -0.924
_refine_diff_density_rms 0.068
_refine_ls_extinction_method none
_refine_ls_goodness_of_fit_ref 1.017
_refine_ls_hydrogen_treatment mixed
_refine_ls_matrix_type full
_refine_ls_number_parameters 532
_refine_ls_number_reflns 8215
_refine_ls_number_restraints 4
_refine_ls_restrained_S_all 1.017
_refine_ls_R_factor_all 0.0621
_refine_ls_R_factor_gt 0.0423
_refine_ls_shift/su_max 0.001
_refine_ls_shift/su_mean 0.000
_refine_ls_structure_factor_coef Fsqd
_refine_ls_weighting_details 'calc w=1/[\s^2^(Fo^2^)+(0.0552P)^2^+0.1600P] where P=(Fo^2^+2Fc^2^)/3'
_refine_ls_weighting_scheme calc
_refine_ls_wR_factor_gt 0.0923
_refine_ls_wR_factor_ref 0.0978
_reflns_number_gt 6638
_reflns_number_total 8215
_reflns_threshold_expression >2sigma(I)
_cod_data_source_file om400099z_si_002.cif
_cod_data_source_block yonnm
_cod_depositor_comments
;
The following automatic conversions were performed:

'_symmetry_cell_setting' value 'Triclinic' changed to 'triclinic'
according to /home/saulius/struct/CIF-dictionaries/cif_core.dic
dictionary named 'cif_core.dic' version 2.4.2 from 2011-04-26.

Automatic conversion script
Id: cif_fix_values 1891 2012-01-12 08:04:46Z andrius 
;
_cod_original_sg_symbol_H-M P-1
_cod_database_code 4080579

loop_
_symmetry_equiv_pos_as_xyz
'x, y, z'
'-x, -y, -z'

loop_
_atom_site_label
_atom_site_type_symbol
_atom_site_fract_x
_atom_site_fract_y
_atom_site_fract_z
_atom_site_U_iso_or_equiv
_atom_site_adp_type
_atom_site_occupancy
_atom_site_symmetry_multiplicity
_atom_site_calc_flag
_atom_site_refinement_flags
_atom_site_disorder_assembly
_atom_site_disorder_group
Y1 Y 0.054958(14) 0.207438(13) 0.300534(7) 0.01398(3) Uani 1 1 d . . .
O1 O 0.14883(11) 0.30752(9) 0.39572(5) 0.0212(3) Uani 1 1 d . . .
O2 O 0.21263(10) 0.10919(9) 0.32444(5) 0.0205(3) Uani 1 1 d . B .
N1 N -0.16664(12) 0.22389(10) 0.26721(5) 0.0142(3) Uani 1 1 d . . .
N2 N -0.11984(12) 0.01988(10) 0.26706(5) 0.0145(3) Uani 1 1 d . . .
N3 N 0.16266(12) 0.26887(11) 0.20983(6) 0.0187(3) Uani 1 1 d . . .
H3 H 0.1172(17) 0.2065(14) 0.18788(15) 0.033(5) Uiso 1 1 d D . .
C1 C 0.18488(15) 0.41442(13) 0.43371(7) 0.0183(4) Uani 1 1 d . . .
C2 C 0.28762(17) 0.44691(14) 0.48661(7) 0.0235(4) Uani 1 1 d . . .
H2A H 0.3312 0.3907 0.4957 0.028 Uiso 1 1 calc R . .
C3 C 0.32519(18) 0.56044(15) 0.52537(8) 0.0288(5) Uani 1 1 d . . .
H3A H 0.3944 0.5808 0.5608 0.035 Uiso 1 1 calc R . .
C4 C 0.26420(18) 0.64432(16) 0.51359(9) 0.0357(5) Uani 1 1 d . . .
H4A H 0.2914 0.7217 0.5406 0.043 Uiso 1 1 calc R . .
C5 C 0.16345(18) 0.61531(15) 0.46239(8) 0.0328(5) Uani 1 1 d . . .
H5A H 0.1208 0.6727 0.4543 0.039 Uiso 1 1 calc R . .
C6 C 0.12369(16) 0.50120(14) 0.42213(7) 0.0212(4) Uani 1 1 d U . .
C7 C 0.01806(15) 0.46418(13) 0.36939(7) 0.0205(4) Uani 1 1 d U . .
C8 C -0.06933(15) 0.42143(13) 0.32425(7) 0.0181(4) Uani 1 1 d . . .
C9 C -0.17654(15) 0.33796(13) 0.27662(7) 0.0165(4) Uani 1 1 d . . .
C10 C -0.28170(15) 0.36252(13) 0.24371(7) 0.0205(4) Uani 1 1 d . . .
H10A H -0.2869 0.4425 0.2501 0.025 Uiso 1 1 calc R . .
C11 C -0.37864(15) 0.26653(13) 0.20121(7) 0.0213(4) Uani 1 1 d . . .
H11A H -0.4505 0.2809 0.1771 0.026 Uiso 1 1 calc R . .
C12 C -0.37176(15) 0.14969(13) 0.19351(7) 0.0180(4) Uani 1 1 d . . .
H12A H -0.4401 0.0833 0.1651 0.022 Uiso 1 1 calc R . .
C13 C -0.26293(14) 0.13001(13) 0.22802(7) 0.0151(4) Uani 1 1 d . . .
C14 C -0.24476(14) 0.00466(12) 0.22281(7) 0.0149(4) Uani 1 1 d . . .
C15 C -0.21659(16) -0.02482(14) 0.15045(7) 0.0204(4) Uani 1 1 d . . .
H15A H -0.2111 -0.1073 0.1440 0.031 Uiso 1 1 calc R . .
H15B H -0.1250 0.0391 0.1390 0.031 Uiso 1 1 calc R . .
H15C H -0.2958 -0.0249 0.1224 0.031 Uiso 1 1 calc R . .
C16 C -0.38760(15) -0.09830(13) 0.23886(8) 0.0209(4) Uani 1 1 d . . .
H16A H -0.4120 -0.0784 0.2835 0.031 Uiso 1 1 calc R . .
H16B H -0.3772 -0.1789 0.2353 0.031 Uiso 1 1 calc R . .
H16C H -0.4649 -0.1035 0.2080 0.031 Uiso 1 1 calc R . .
C17 C -0.12481(15) -0.08629(13) 0.29828(7) 0.0151(4) Uani 1 1 d . . .
C18 C -0.06210(15) -0.16970(13) 0.27111(7) 0.0168(4) Uani 1 1 d . . .
C19 C -0.06068(15) -0.26580(13) 0.30625(7) 0.0211(4) Uani 1 1 d . . .
H19A H -0.0213 -0.3228 0.2873 0.025 Uiso 1 1 calc R . .
C20 C -0.11504(16) -0.27992(14) 0.36774(7) 0.0220(4) Uani 1 1 d . . .
H20A H -0.1129 -0.3458 0.3908 0.026 Uiso 1 1 calc R . .
C21 C -0.17227(16) -0.19759(13) 0.39514(7) 0.0207(4) Uani 1 1 d . . .
H21A H -0.2079 -0.2064 0.4378 0.025 Uiso 1 1 calc R . .
C22 C -0.17930(15) -0.10165(13) 0.36197(7) 0.0168(4) Uani 1 1 d . . .
C23 C -0.24318(15) -0.01446(13) 0.39743(7) 0.0203(4) Uani 1 1 d . . .
H23A H -0.2540 0.0411 0.3657 0.024 Uiso 1 1 calc R . .
C24 C -0.14180(18) 0.06904(15) 0.45466(7) 0.0286(4) Uani 1 1 d . . .
H24A H -0.1886 0.1189 0.4788 0.043 Uiso 1 1 calc R . .
H24B H -0.0513 0.1251 0.4378 0.043 Uiso 1 1 calc R . .
H24C H -0.1208 0.0164 0.4840 0.043 Uiso 1 1 calc R . .
C25 C -0.39338(17) -0.08801(15) 0.42215(8) 0.0299(4) Uani 1 1 d . . .
H25A H -0.4582 -0.1394 0.3852 0.045 Uiso 1 1 calc R . .
H25B H -0.4327 -0.0293 0.4431 0.045 Uiso 1 1 calc R . .
H25C H -0.3852 -0.1423 0.4539 0.045 Uiso 1 1 calc R . .
C26 C 0.00862(15) -0.15874(13) 0.20538(7) 0.0193(4) Uani 1 1 d . . .
H26A H 0.0068 -0.0825 0.1878 0.023 Uiso 1 1 calc R . .
C27 C -0.07369(18) -0.27237(15) 0.15617(8) 0.0283(5) Uani 1 1 d . . .
H27A H -0.1751 -0.2826 0.1518 0.043 Uiso 1 1 calc R . .
H27B H -0.0688 -0.3476 0.1714 0.043 Uiso 1 1 calc R . .
H27C H -0.0299 -0.2597 0.1136 0.043 Uiso 1 1 calc R . .
C28 C 0.16641(16) -0.14437(15) 0.21169(8) 0.0263(4) Uani 1 1 d . . .
H28A H 0.2223 -0.0673 0.2400 0.039 Uiso 1 1 calc R . .
H28B H 0.2070 -0.1401 0.1684 0.039 Uiso 1 1 calc R . .
H28C H 0.1710 -0.2165 0.2308 0.039 Uiso 1 1 calc R . .
C29 C 0.28428(14) 0.34076(13) 0.17780(7) 0.0154(4) Uani 1 1 d . . .
C30 C 0.31062(15) 0.30491(13) 0.11238(7) 0.0175(4) Uani 1 1 d . . .
C31 C 0.43681(15) 0.37659(14) 0.08432(7) 0.0201(4) Uani 1 1 d . . .
H31A H 0.4539 0.3512 0.0409 0.024 Uiso 1 1 calc R . .
C32 C 0.53900(16) 0.48449(14) 0.11779(7) 0.0214(4) Uani 1 1 d . . .
H32A H 0.6260 0.5315 0.0981 0.026 Uiso 1 1 calc R . .
C33 C 0.51141(15) 0.52228(13) 0.18065(7) 0.0189(4) Uani 1 1 d . . .
H33A H 0.5800 0.5971 0.2035 0.023 Uiso 1 1 calc R . .
C34 C 0.38652(15) 0.45406(13) 0.21117(7) 0.0158(4) Uani 1 1 d . . .
C35 C 0.35637(15) 0.50666(13) 0.27714(7) 0.0184(4) Uani 1 1 d . . .
H35A H 0.2826 0.4357 0.2972 0.022 Uiso 1 1 calc R . .
C36 C 0.48737(17) 0.56502(15) 0.32510(8) 0.0266(4) Uani 1 1 d . . .
H36A H 0.5296 0.5034 0.3306 0.040 Uiso 1 1 calc R . .
H36B H 0.4571 0.5907 0.3674 0.040 Uiso 1 1 calc R . .
H36C H 0.5596 0.6384 0.3081 0.040 Uiso 1 1 calc R . .
C37 C 0.28829(17) 0.60142(14) 0.26726(8) 0.0268(4) Uani 1 1 d . . .
H37A H 0.2001 0.5604 0.2390 0.040 Uiso 1 1 calc R . .
H37B H 0.3573 0.6717 0.2468 0.040 Uiso 1 1 calc R . .
H37C H 0.2640 0.6326 0.3097 0.040 Uiso 1 1 calc R . .
C38 C 0.20432(16) 0.18557(14) 0.07402(7) 0.0222(4) Uani 1 1 d . . .
H38A H 0.1061 0.1709 0.0905 0.027 Uiso 1 1 calc RD . .
C39 C 0.2397(2) 0.07508(16) 0.08822(10) 0.0415(6) Uani 1 1 d . . .
H39A H 0.2451 0.0729 0.1356 0.062 Uiso 1 1 calc R . .
H39B H 0.3330 0.0838 0.0702 0.062 Uiso 1 1 calc R . .
H39C H 0.1638 -0.0028 0.0680 0.062 Uiso 1 1 calc R . .
C40 C 0.1959(2) 0.19306(19) 0.00085(8) 0.0409(6) Uani 1 1 d . . .
H40A H 0.1762 0.2667 -0.0068 0.061 Uiso 1 1 calc R . .
H40B H 0.1179 0.1172 -0.0200 0.061 Uiso 1 1 calc R . .
H40C H 0.2881 0.2001 -0.0177 0.061 Uiso 1 1 calc R . .
C41 C 0.36338(17) 0.17835(17) 0.31156(11) 0.0412(6) Uani 1 1 d . B .
H41A H 0.3915 0.2691 0.3248 0.049 Uiso 1 1 calc R . .
H41B H 0.3796 0.1658 0.2644 0.049 Uiso 1 1 calc R . .
C42 C 0.44976(18) 0.12839(19) 0.35083(9) 0.0404(5) Uani 1 1 d U . .
H42A H 0.5111 0.1938 0.3851 0.048 Uiso 0.50 1 calc PR A 1
H42B H 0.5130 0.1000 0.3224 0.048 Uiso 0.50 1 calc PR A 1
H42C H 0.4488 0.0479 0.3296 0.048 Uiso 0.50 1 calc PR A 2
H42D H 0.5511 0.1892 0.3594 0.048 Uiso 0.50 1 calc PR A 2
C43 C 0.3336(3) 0.0118(3) 0.38352(16) 0.0296(6) Uani 0.50 1 d PU B 1
H43A H 0.3128 -0.0690 0.3565 0.035 Uiso 0.50 1 calc PR B 1
H43B H 0.3659 0.0071 0.4283 0.035 Uiso 0.50 1 calc PR B 1
C43' C 0.3756(3) 0.1135(3) 0.40494(16) 0.0296(6) Uani 0.50 1 d PU B 2
H43C H 0.3971 0.1958 0.4306 0.035 Uiso 0.50 1 calc PR B 2
H43D H 0.4028 0.0603 0.4324 0.035 Uiso 0.50 1 calc PR B 2
C44 C 0.20799(16) 0.04849(15) 0.38364(7) 0.0264(4) Uani 1 1 d . . .
H44A H 0.1165 -0.0263 0.3836 0.032 Uiso 0.50 1 calc PR B 1
H44B H 0.2141 0.1071 0.4230 0.032 Uiso 0.50 1 calc PR B 1
H44C H 0.1748 -0.0436 0.3741 0.032 Uiso 0.50 1 calc PR B 2
H44D H 0.1469 0.0691 0.4167 0.032 Uiso 0.50 1 calc PR B 2
C1S C 0.18396(17) 0.67528(15) -0.03787(8) 0.0273(4) Uani 1 1 d . . .
C2S C 0.19346(16) 0.57973(15) -0.00511(8) 0.0279(4) Uani 1 1 d . . .
H2SA H 0.1316 0.4953 -0.0191 0.033 Uiso 1 1 calc R . .
C3S C 0.29056(17) 0.60479(16) 0.04716(8) 0.0315(5) Uani 1 1 d . . .
H3SA H 0.2937 0.5383 0.0694 0.038 Uiso 1 1 calc R . .
C4S C 0.38334(18) 0.72701(16) 0.06723(8) 0.0334(5) Uani 1 1 d . . .
H4SA H 0.4513 0.7449 0.1029 0.040 Uiso 1 1 calc R . .
C5S C 0.3762(2) 0.82284(16) 0.03490(9) 0.0364(5) Uani 1 1 d . . .
H5SA H 0.4399 0.9070 0.0483 0.044 Uiso 1 1 calc R . .
C6S C 0.27729(19) 0.79720(16) -0.01681(8) 0.0361(5) Uani 1 1 d . . .
H6SA H 0.2731 0.8642 -0.0383 0.043 Uiso 1 1 calc R . .
C7S C 0.07482(19) 0.64684(17) -0.09423(9) 0.0374(5) Uani 1 1 d . . .
H7SA H 0.1092 0.7139 -0.1228 0.056 Uiso 1 1 calc R . .
H7SB H -0.0184 0.6413 -0.0773 0.056 Uiso 1 1 calc R . .
H7SC H 0.0629 0.5669 -0.1192 0.056 Uiso 1 1 calc R . .

loop_
_atom_site_aniso_label
_atom_site_aniso_U_11
_atom_site_aniso_U_22
_atom_site_aniso_U_33
_atom_site_aniso_U_23
_atom_site_aniso_U_13
_atom_site_aniso_U_12
Y1 0.01396(6) 0.01264(5) 0.01532(6) 0.00099(4) 0.00006(5) 0.00535(4)
O1 0.0293(5) 0.0166(5) 0.0176(5) -0.0022(4) -0.0026(4) 0.0097(4)
O2 0.0192(4) 0.0214(5) 0.0235(5) 0.0033(4) 0.0002(4) 0.0104(4)
N1 0.0147(5) 0.0118(5) 0.0167(6) 0.0024(4) 0.0011(5) 0.0056(4)
N2 0.0135(5) 0.0126(5) 0.0176(6) 0.0007(4) -0.0008(5) 0.0056(4)
N3 0.0156(6) 0.0155(6) 0.0205(6) -0.0009(5) -0.0007(5) 0.0018(5)
C1 0.0199(7) 0.0166(7) 0.0153(7) 0.0014(5) 0.0036(6) 0.0040(5)
C2 0.0281(7) 0.0213(7) 0.0206(7) 0.0034(6) -0.0017(6) 0.0089(6)
C3 0.0320(8) 0.0289(8) 0.0215(8) -0.0027(6) -0.0069(7) 0.0089(7)
C4 0.0406(9) 0.0258(8) 0.0378(9) -0.0146(7) -0.0124(8) 0.0143(7)
C5 0.0378(8) 0.0262(8) 0.0364(9) -0.0079(7) -0.0095(7) 0.0176(6)
C6 0.0221(6) 0.0179(7) 0.0208(6) -0.0013(6) 0.0011(5) 0.0058(6)
C7 0.0216(6) 0.0153(6) 0.0254(7) -0.0014(6) 0.0011(5) 0.0089(5)
C8 0.0192(6) 0.0121(6) 0.0263(7) 0.0027(5) 0.0034(6) 0.0097(5)
C9 0.0169(6) 0.0135(6) 0.0197(7) 0.0023(5) 0.0044(6) 0.0065(5)
C10 0.0208(6) 0.0160(6) 0.0293(8) 0.0043(6) 0.0015(6) 0.0118(5)
C11 0.0184(6) 0.0218(7) 0.0283(8) 0.0067(6) 0.0001(6) 0.0120(5)
C12 0.0138(6) 0.0167(6) 0.0225(7) 0.0025(6) -0.0002(6) 0.0049(5)
C13 0.0142(6) 0.0148(6) 0.0154(7) 0.0020(5) 0.0024(5) 0.0047(5)
C14 0.0138(6) 0.0122(6) 0.0182(7) 0.0010(5) 0.0001(5) 0.0046(5)
C15 0.0199(7) 0.0199(7) 0.0216(7) 0.0004(6) -0.0021(6) 0.0085(5)
C16 0.0163(7) 0.0140(6) 0.0286(8) 0.0031(6) -0.0021(6) 0.0017(5)
C17 0.0152(6) 0.0115(6) 0.0165(7) 0.0014(5) -0.0015(5) 0.0031(5)
C18 0.0170(6) 0.0137(6) 0.0179(7) -0.0007(5) -0.0008(6) 0.0048(5)
C19 0.0235(7) 0.0170(6) 0.0262(8) 0.0014(6) 0.0018(6) 0.0118(5)
C20 0.0249(7) 0.0163(6) 0.0272(8) 0.0084(6) 0.0022(6) 0.0091(5)
C21 0.0230(7) 0.0187(7) 0.0221(7) 0.0059(6) 0.0043(6) 0.0089(6)
C22 0.0153(6) 0.0135(6) 0.0213(7) 0.0034(5) 0.0016(6) 0.0049(5)
C23 0.0243(7) 0.0192(6) 0.0212(7) 0.0056(6) 0.0070(6) 0.0118(5)
C24 0.0418(8) 0.0250(7) 0.0234(8) 0.0022(6) 0.0046(7) 0.0180(6)
C25 0.0338(8) 0.0325(8) 0.0314(9) 0.0082(7) 0.0135(7) 0.0202(6)
C26 0.0252(7) 0.0175(6) 0.0196(7) 0.0018(5) 0.0028(6) 0.0131(5)
C27 0.0376(8) 0.0243(7) 0.0234(8) -0.0016(6) 0.0008(7) 0.0136(6)
C28 0.0281(7) 0.0300(7) 0.0273(8) 0.0053(6) 0.0057(7) 0.0180(6)
C29 0.0142(6) 0.0143(6) 0.0197(7) 0.0045(5) 0.0023(5) 0.0071(5)
C30 0.0193(6) 0.0194(6) 0.0177(7) 0.0024(5) 0.0002(6) 0.0119(5)
C31 0.0211(7) 0.0233(7) 0.0178(7) 0.0043(6) 0.0041(6) 0.0102(6)
C32 0.0171(7) 0.0211(7) 0.0264(8) 0.0078(6) 0.0087(6) 0.0065(6)
C33 0.0184(7) 0.0134(6) 0.0238(7) 0.0035(6) 0.0023(6) 0.0045(5)
C34 0.0173(6) 0.0149(6) 0.0181(7) 0.0028(5) 0.0014(5) 0.0092(5)
C35 0.0172(6) 0.0146(6) 0.0213(7) 0.0031(5) 0.0038(6) 0.0036(5)
C36 0.0287(8) 0.0256(8) 0.0218(8) -0.0004(6) 0.0002(7) 0.0073(6)
C37 0.0277(7) 0.0208(7) 0.0338(9) 0.0038(6) 0.0071(7) 0.0112(6)
C38 0.0209(7) 0.0259(7) 0.0161(7) -0.0001(6) 0.0043(6) 0.0058(6)
C39 0.0446(10) 0.0220(8) 0.0535(11) -0.0052(8) -0.0116(9) 0.0104(7)
C40 0.0415(10) 0.0477(11) 0.0207(8) -0.0023(8) -0.0029(8) 0.0051(9)
C41 0.0154(7) 0.0326(9) 0.0770(13) 0.0159(9) 0.0030(9) 0.0083(7)
C42 0.0231(7) 0.0539(10) 0.0473(7) 0.0049(9) 0.0010(5) 0.0186(7)
C43 0.0286(9) 0.0352(11) 0.0298(8) 0.0023(9) -0.0088(6) 0.0182(9)
C43' 0.0286(9) 0.0352(11) 0.0298(8) 0.0023(9) -0.0088(6) 0.0182(9)
C44 0.0302(7) 0.0302(7) 0.0238(8) 0.0052(6) -0.0026(6) 0.0167(6)
C1S 0.0262(7) 0.0323(8) 0.0276(8) 0.0083(6) 0.0125(7) 0.0148(6)
C2S 0.0218(7) 0.0247(7) 0.0393(9) 0.0079(7) 0.0061(7) 0.0103(6)
C3S 0.0301(8) 0.0317(8) 0.0395(9) 0.0140(7) 0.0071(7) 0.0170(6)
C4S 0.0365(8) 0.0388(9) 0.0280(9) 0.0026(7) 0.0036(7) 0.0184(7)
C5S 0.0454(10) 0.0244(8) 0.0361(10) -0.0016(7) 0.0037(8) 0.0112(7)
C6S 0.0524(9) 0.0296(8) 0.0339(9) 0.0119(7) 0.0111(8) 0.0222(7)
C7S 0.0358(9) 0.0434(9) 0.0371(9) 0.0146(7) 0.0042(8) 0.0174(7)

loop_
_atom_type_symbol
_atom_type_description
_atom_type_scat_dispersion_real
_atom_type_scat_dispersion_imag
_atom_type_scat_source
C C 0.0033 0.0016 'International Tables Vol C Tables 4.2.6.8 and 6.1.1.4'
H H 0.0000 0.0000 'International Tables Vol C Tables 4.2.6.8 and 6.1.1.4'
N N 0.0061 0.0033 'International Tables Vol C Tables 4.2.6.8 and 6.1.1.4'
O O 0.0106 0.0060 'International Tables Vol C Tables 4.2.6.8 and 6.1.1.4'
Y Y -2.7962 3.5667 'International Tables Vol C Tables 4.2.6.8 and 6.1.1.4'

loop_
_geom_angle_atom_site_label_1
_geom_angle_atom_site_label_2
_geom_angle_atom_site_label_3
_geom_angle
O1 Y1 N3 121.10(4)
O1 Y1 N2 134.41(4)
N3 Y1 N2 103.36(4)
O1 Y1 O2 79.03(4)
N3 Y1 O2 92.57(4)
N2 Y1 O2 90.13(4)
O1 Y1 N1 114.97(4)
N3 Y1 N1 94.02(4)
N2 Y1 N1 67.74(4)
O2 Y1 N1 157.82(3)
C1 O1 Y1 145.02(10)
C41 O2 C44 108.09(12)
C41 O2 Y1 114.94(10)
C44 O2 Y1 123.81(9)
C13 N1 C9 120.61(13)
C13 N1 Y1 118.88(10)
C9 N1 Y1 118.91(8)
C17 N2 C14 118.20(10)
C17 N2 Y1 118.22(8)
C14 N2 Y1 122.67(9)
C29 N3 Y1 150.49(9)
O1 C1 C6 120.97(13)
O1 C1 C2 121.36(15)
C6 C1 C2 117.65(13)
C3 C2 C1 120.37(16)
C4 C3 C2 121.36(15)
C5 C4 C3 119.67(15)
C4 C5 C6 120.23(18)
C5 C6 C1 120.71(14)
C5 C6 C7 123.10(16)
C1 C6 C7 116.16(13)
C8 C7 C6 173.26(17)
C7 C8 C9 163.85(16)
N1 C9 C10 121.76(12)
N1 C9 C8 111.15(13)
C10 C9 C8 127.08(14)
C11 C10 C9 117.70(14)
C10 C11 C12 120.48(15)
C11 C12 C13 119.43(12)
N1 C13 C12 119.93(14)
N1 C13 C14 116.29(13)
C12 C13 C14 123.77(11)
N2 C14 C16 113.66(12)
N2 C14 C13 108.06(10)
C16 C14 C13 108.91(12)
N2 C14 C15 111.69(12)
C16 C14 C15 107.77(10)
C13 C14 C15 106.48(12)
C18 C17 C22 118.01(14)
C18 C17 N2 122.18(12)
C22 C17 N2 119.42(13)
C19 C18 C17 119.48(13)
C19 C18 C26 117.06(14)
C17 C18 C26 123.44(13)
C20 C19 C18 121.69(15)
C21 C20 C19 119.21(15)
C20 C21 C22 121.69(14)
C21 C22 C17 119.87(14)
C21 C22 C23 117.29(13)
C17 C22 C23 122.82(14)
C22 C23 C25 111.64(12)
C22 C23 C24 111.05(13)
C25 C23 C24 109.89(12)
C18 C26 C27 111.45(11)
C18 C26 C28 112.00(12)
C27 C26 C28 108.77(13)
N3 C29 C34 119.36(12)
N3 C29 C30 122.39(11)
C34 C29 C30 118.25(12)
C31 C30 C29 119.78(12)
C31 C30 C38 119.57(13)
C29 C30 C38 120.59(12)
C30 C31 C32 121.86(14)
C31 C32 C33 118.57(13)
C32 C33 C34 122.01(12)
C33 C34 C29 119.43(13)
C33 C34 C35 119.28(11)
C29 C34 C35 121.13(12)
C34 C35 C36 114.76(13)
C34 C35 C37 109.16(13)
C36 C35 C37 110.64(12)
C39 C38 C30 109.74(13)
C39 C38 C40 111.23(15)
C30 C38 C40 113.87(13)
O2 C41 C42 106.42(15)
C43' C42 C41 99.5(2)
C43' C42 C43 43.79(19)
C41 C42 C43 106.16(17)
C44 C43 C42 99.4(2)
C42 C43' C44 107.8(2)
O2 C44 C43 106.84(17)
O2 C44 C43' 98.07(15)
C43 C44 C43' 43.05(18)
C6S C1S C2S 117.74(15)
C6S C1S C7S 121.21(17)
C2S C1S C7S 121.05(14)
C3S C2S C1S 121.54(14)
C2S C3S C4S 119.86(17)
C5S C4S C3S 119.35(16)
C6S C5S C4S 120.46(15)
C5S C6S C1S 121.04(18)

loop_
_geom_bond_atom_site_label_1
_geom_bond_atom_site_label_2
_geom_bond_distance
Y1 O1 2.1808(9)
Y1 N3 2.2034(12)
Y1 N2 2.2436(10)
Y1 O2 2.3612(11)
Y1 N1 2.4085(12)
O1 C1 1.3205(17)
O2 C41 1.4517(18)
O2 C44 1.4627(19)
N1 C13 1.3321(16)
N1 C9 1.3657(19)
N2 C17 1.4358(19)
N2 C14 1.4897(18)
N3 C29 1.3965(17)
C1 C6 1.410(2)
C1 C2 1.413(2)
C2 C3 1.387(2)
C3 C4 1.379(3)
C4 C5 1.379(2)
C5 C6 1.405(2)
C6 C7 1.425(2)
C7 C8 1.200(2)
C8 C9 1.4318(18)
C9 C10 1.387(2)
C10 C11 1.3827(19)
C11 C12 1.383(2)
C12 C13 1.405(2)
C13 C14 1.534(2)
C14 C16 1.5334(18)
C14 C15 1.546(2)
C17 C18 1.422(2)
C17 C22 1.424(2)
C18 C19 1.399(2)
C18 C26 1.524(2)
C19 C20 1.380(2)
C20 C21 1.375(2)
C21 C22 1.392(2)
C22 C23 1.528(2)
C23 C25 1.535(2)
C23 C24 1.536(2)
C26 C27 1.5273(19)
C26 C28 1.530(2)
C29 C34 1.4231(17)
C29 C30 1.426(2)
C30 C31 1.3844(19)
C30 C38 1.5207(18)
C31 C32 1.3869(18)
C32 C33 1.388(2)
C33 C34 1.3897(19)
C34 C35 1.513(2)
C35 C36 1.525(2)
C35 C37 1.536(2)
C38 C39 1.517(3)
C38 C40 1.522(2)
C41 C42 1.493(3)
C42 C43' 1.330(4)
C42 C43 1.619(4)
C43 C44 1.480(4)
C43' C44 1.592(3)
C1S C6S 1.386(2)
C1S C2S 1.393(3)
C1S C7S 1.512(2)
C2S C3S 1.379(2)
C3S C4S 1.383(2)
C4S C5S 1.382(3)
C5S C6S 1.381(3)
